data_7236414
loop_
_publ_author_name
'Chandrasekhar, Pujari'
'Mukhopadhyay, Arindam'
'Savitha, Govardhan'
'Moorthy, Jarugu Narasimha'

_publ_section_title
;
 Orthogonal self-assembly of a trigonal triptycene triacid: signaling of
 exfoliation of porous 2D metal--organic layers by fluorescence and
 selective CO2 capture by the hydrogen-bonded MOF
;
_journal_issue 11
_journal_name_full 'Journal of Materials Chemistry A'
_journal_page_first 5402
_journal_paper_doi 10.1039/C6TA11110F
_journal_volume 5
_journal_year 2017
_chemical_formula_moiety 'C44  H26 N6  O6, 4(C2 F3 O2)'
_chemical_formula_sum 'C52 H26 F12 N6 O14'
_chemical_formula_weight 1186.79
_chemical_name_systematic 'Tripticene triacid'
_space_group_crystal_system triclinic
_space_group_IT_number 2
_space_group_name_Hall '-P 1'
_space_group_name_H-M_alt 'P -1'
_atom_sites_solution_hydrogens geom
_audit_creation_method SHELXL-2014/7
_audit_update_record
;
2016-09-26 deposited with the CCDC.
2017-02-24 downloaded from the CCDC.
;
_cell_angle_alpha 92.963(7)
_cell_angle_beta 91.438(8)
_cell_angle_gamma 106.991(8)
_cell_formula_units_Z 2
_cell_length_a 9.425(3)
_cell_length_b 13.460(4)
_cell_length_c 24.125(8)
_cell_measurement_reflns_used 120
_cell_measurement_temperature 100(2)
_cell_measurement_theta_max 20
_cell_measurement_theta_min 5
_cell_volume 2920.4(16)
_computing_cell_refinement 'Bruker SAINT'
_computing_data_collection 'Bruker APEX2'
_computing_data_reduction 'Bruker SAINT'
_computing_molecular_graphics 'Ortep for Windows (Farrugia, 2012)'
_computing_publication_material 'WinGX publication routines (Farrugia, 2012)'
_computing_structure_refinement 'SHELXL-2014/7 (Sheldrick, 2014)'
_diffrn_ambient_temperature 100(2)
_diffrn_measured_fraction_theta_full 0.982
_diffrn_measured_fraction_theta_max 0.982
_diffrn_measurement_device_type 'Bruker APEX-II CCD'
_diffrn_measurement_method '\f and \w scans'
_diffrn_radiation_type MoK\a
_diffrn_radiation_wavelength 0.71073
_diffrn_reflns_av_R_equivalents 0.1228
_diffrn_reflns_av_unetI/netI 0.2531
_diffrn_reflns_Laue_measured_fraction_full 0.982
_diffrn_reflns_Laue_measured_fraction_max 0.982
_diffrn_reflns_limit_h_max 11
_diffrn_reflns_limit_h_min -11
_diffrn_reflns_limit_k_max 15
_diffrn_reflns_limit_k_min -15
_diffrn_reflns_limit_l_max 28
_diffrn_reflns_limit_l_min -28
_diffrn_reflns_number 28908
_diffrn_reflns_point_group_measured_fraction_full 0.982
_diffrn_reflns_point_group_measured_fraction_max 0.982
_diffrn_reflns_theta_full 25.022
_diffrn_reflns_theta_max 25.022
_diffrn_reflns_theta_min 2.246
_diffrn_source 'sealed tube'
_exptl_absorpt_coefficient_mu 0.124
_exptl_absorpt_correction_type none
_exptl_crystal_colour colorless
_exptl_crystal_density_diffrn 1.350
_exptl_crystal_density_method 'not measured'
_exptl_crystal_description square
_exptl_crystal_F_000 1200
_exptl_crystal_size_max 0.2
_exptl_crystal_size_mid 0.2
_exptl_crystal_size_min 0.2
_refine_diff_density_max 0.715
_refine_diff_density_min -0.457
_refine_diff_density_rms 0.118
_refine_ls_extinction_method none
_refine_ls_goodness_of_fit_ref 0.965
_refine_ls_hydrogen_treatment constr
_refine_ls_matrix_type full
_refine_ls_number_parameters 737
_refine_ls_number_reflns 10126
_refine_ls_number_restraints 0
_refine_ls_restrained_S_all 0.965
_refine_ls_R_factor_all 0.2597
_refine_ls_R_factor_gt 0.1317
_refine_ls_shift/su_max 0.000
_refine_ls_shift/su_mean 0.000
_refine_ls_structure_factor_coef Fsqd
_refine_ls_weighting_details 'w=1/[\s^2^(Fo^2^)+(0.1991P)^2^] where P=(Fo^2^+2Fc^2^)/3'
_refine_ls_weighting_scheme calc
_refine_ls_wR_factor_gt 0.3206
_refine_ls_wR_factor_ref 0.3729
_reflns_Friedel_coverage 0.000
_reflns_number_gt 3787
_reflns_number_total 10126
_reflns_threshold_expression 'I > 2\s(I)'
_cod_data_source_file c6ta11110f2.cif
_cod_data_source_block TPA
_cod_original_cell_volume 2920.6(16)
_cod_database_code 7236414
_shelx_shelxl_version_number 2014/7
_shelx_space_group_comment
;
The symmetry employed for this shelxl refinement is uniquely defined
by the following loop, which should always be used as a source of
symmetry information in preference to the above space-group names.
They are only intended as comments.
;

loop_
_space_group_symop_operation_xyz
'x, y, z'
'-x, -y, -z'

loop_
_atom_site_label
_atom_site_type_symbol
_atom_site_fract_x
_atom_site_fract_y
_atom_site_fract_z
_atom_site_U_iso_or_equiv
_atom_site_adp_type
_atom_site_occupancy
_atom_site_site_symmetry_order
_atom_site_calc_flag
_atom_site_refinement_flags_posn
_atom_site_refinement_flags_adp
F1 F 0.1653(10) 0.6697(7) 0.1991(3) 0.137(4) Uani 1 1 d . .
O1 O 1.1421(6) 1.3281(4) 0.3339(2) 0.0330(15) Uani 1 1 d . .
N1 N 0.9748(7) 0.7742(5) 0.2941(3) 0.0298(17) Uani 1 1 d . .
H1 H 1.0702 0.7922 0.2960 0.036 Uiso 1 1 calc R U
C1 C 1.1173(8) 1.2783(6) 0.2845(4) 0.025(2) Uani 1 1 d . .
F2 F 0.1930(8) 0.8311(8) 0.2004(3) 0.133(3) Uani 1 1 d . .
O2 O 1.1367(6) 1.3229(5) 0.2414(2) 0.0387(16) Uani 1 1 d . .
N2 N 0.7515(7) 0.7849(5) 0.2893(2) 0.0258(17) Uani 1 1 d . .
H2 H 0.6795 0.8120 0.2879 0.031 Uiso 1 1 calc R U
C2 C 1.0634(8) 1.1656(6) 0.2857(3) 0.023(2) Uani 1 1 d . .
F3 F 0.3599(9) 0.7689(7) 0.1645(3) 0.126(3) Uani 1 1 d . .
O3 O 0.3360(7) -0.0088(5) -0.1780(2) 0.0501(18) Uani 1 1 d . .
N3 N 0.4573(7) 0.2232(6) 0.0940(3) 0.0353(19) Uani 1 1 d . .
H3 H 0.3669 0.2151 0.0831 0.042 Uiso 1 1 calc R U
C3 C 1.0165(10) 1.1032(7) 0.2377(3) 0.040(2) Uani 1 1 d . .
H3A H 1.0243 1.1335 0.2037 0.048 Uiso 1 1 calc R U
F4 F 0.2691(15) 0.5869(6) 0.4795(3) 0.144(5) Uani 1 1 d . .
O4 O 0.5604(8) -0.0312(5) -0.1742(2) 0.0512(18) Uani 1 1 d . .
N4 N 0.6858(7) 0.2179(6) 0.0950(3) 0.039(2) Uani 1 1 d . .
H4 H 0.7658 0.2056 0.0845 0.047 Uiso 1 1 calc R U
C4 C 0.9588(11) 0.9978(8) 0.2391(4) 0.050(3) Uani 1 1 d . .
H4A H 0.9225 0.9569 0.2066 0.060 Uiso 1 1 calc R U
F5 F 0.2748(10) 0.4514(5) 0.4360(2) 0.110(3) Uani 1 1 d . .
O5 O 0.3497(6) -0.0505(5) 0.7146(2) 0.0392(16) Uani 1 1 d . .
N5 N 0.4666(6) 0.1958(5) 0.4642(2) 0.0180(15) Uani 1 1 d . .
H5 H 0.3770 0.1870 0.4741 0.022 Uiso 1 1 calc R U
C5 C 0.9551(9) 0.9522(6) 0.2898(3) 0.028(2) Uani 1 1 d . .
F6 F 0.4575(16) 0.5718(10) 0.4500(6) 0.222(7) Uani 1 1 d . .
O6 O 0.5865(6) -0.0482(4) 0.7183(2) 0.0376(15) Uani 1 1 d . .
N6 N 0.6902(7) 0.1892(5) 0.4641(2) 0.0206(15) Uani 1 1 d . .
H6 H 0.7702 0.1752 0.4739 0.025 Uiso 1 1 calc R U
C6 C 1.0051(9) 1.0119(7) 0.3372(3) 0.032(2) Uani 1 1 d . .
H6A H 1.0051 0.9806 0.3707 0.038 Uiso 1 1 calc R U
F7 F 1.0064(9) 0.2968(7) 0.5386(4) 0.135(4) Uani 1 1 d . .
O7 O 0.2595(7) 0.7648(5) 0.3022(3) 0.0470(17) Uani 1 1 d . .
C7 C 1.0548(9) 1.1168(6) 0.3363(3) 0.030(2) Uani 1 1 d . .
H7 H 1.0837 1.1571 0.3694 0.036 Uiso 1 1 calc R U
F8 F 1.0863(11) 0.1955(5) 0.5824(2) 0.132(4) Uani 1 1 d . .
O8 O 0.4809(7) 0.7975(6) 0.2650(4) 0.093(3) Uani 1 1 d . .
C8 C 0.8938(10) 0.8358(7) 0.2903(3) 0.032(2) Uani 1 1 d . .
F9 F 1.2239(7) 0.3059(6) 0.5382(3) 0.100(3) Uani 1 1 d . .
O9 O 0.3235(9) 0.6920(5) 0.3875(3) 0.073(2) Uani 1 1 d . .
C9 C 0.8803(9) 0.6736(6) 0.2948(3) 0.0234(19) Uani 1 1 d . .
F10 F 1.113(2) 0.3674(8) 0.1157(5) 0.308(12) Uani 1 1 d . .
O10 O 0.2495(7) 0.5386(5) 0.3419(3) 0.0442(17) Uani 1 1 d . .
C10 C 0.9122(8) 0.5781(7) 0.2948(3) 0.024(2) Uani 1 1 d . .
H10 H 1.0086 0.5731 0.2960 0.029 Uiso 1 1 calc R U
F11 F 1.0184(13) 0.3457(9) 0.0419(6) 0.206(6) Uani 1 1 d . .
O11 O 0.9345(6) 0.1282(5) 0.4704(2) 0.0393(16) Uani 1 1 d . .
C11 C 0.7900(9) 0.4934(6) 0.2927(3) 0.0207(19) Uani 1 1 d . .
F12 F 1.2315(11) 0.3500(8) 0.0526(6) 0.196(6) Uani 1 1 d . .
O12 O 1.1733(6) 0.1413(5) 0.4688(2) 0.0382(16) Uani 1 1 d . .
C12 C 0.6467(8) 0.4992(6) 0.2918(3) 0.0199(18) Uani 1 1 d . .
O13 O 0.9270(7) 0.1597(7) 0.0809(3) 0.080(3) Uani 1 1 d . .
C13 C 0.6160(9) 0.5947(7) 0.2901(3) 0.029(2) Uani 1 1 d . .
H13 H 0.5198 0.5999 0.2884 0.035 Uiso 1 1 calc R U
O14 O 1.1609(8) 0.1598(7) 0.0830(3) 0.093(3) Uani 1 1 d . .
C14 C 0.7379(9) 0.6794(6) 0.2910(3) 0.024(2) Uani 1 1 d . .
C15 C 0.4618(11) -0.0002(8) -0.1544(4) 0.047(3) Uani 1 1 d . .
C16 C 0.4840(9) 0.0542(7) -0.0962(3) 0.033(2) Uani 1 1 d . .
C17 C 0.6191(11) 0.0721(8) -0.0701(4) 0.055(3) Uani 1 1 d . .
H17 H 0.6938 0.0525 -0.0880 0.066 Uiso 1 1 calc R U
C18 C 0.6469(11) 0.1194(7) -0.0169(4) 0.043(2) Uiso 1 1 d . .
H18 H 0.7385 0.1308 0.0016 0.052 Uiso 1 1 calc R U
C19 C 0.5354(10) 0.1484(8) 0.0071(4) 0.045(3) Uani 1 1 d . .
C20 C 0.3985(10) 0.1315(8) -0.0199(4) 0.054(3) Uani 1 1 d . .
H20 H 0.3240 0.1527 -0.0028 0.065 Uiso 1 1 calc R U
C21 C 0.3732(11) 0.0828(8) -0.0727(4) 0.050(3) Uani 1 1 d . .
H21 H 0.2816 0.0701 -0.0914 0.060 Uiso 1 1 calc R U
C22 C 0.5592(9) 0.1982(7) 0.0646(4) 0.039(2) Uani 1 1 d . .
C23 C 0.6659(9) 0.2612(6) 0.1458(3) 0.029(2) Uani 1 1 d . .
C24 C 0.5212(8) 0.2651(6) 0.1461(3) 0.026(2) Uani 1 1 d . .
C25 C 0.4676(9) 0.3037(6) 0.1911(3) 0.027(2) Uani 1 1 d . .
H25 H 0.3704 0.3069 0.1913 0.032 Uiso 1 1 calc R U
C26 C 0.5615(8) 0.3372(5) 0.2356(3) 0.0187(18) Uani 1 1 d . .
C27 C 0.7101(8) 0.3331(5) 0.2360(3) 0.0193(18) Uani 1 1 d . .
C28 C 0.7666(9) 0.2942(6) 0.1911(3) 0.026(2) Uani 1 1 d . .
H28 H 0.8634 0.2901 0.1907 0.031 Uiso 1 1 calc R U
C29 C 0.4693(9) -0.0351(6) 0.6951(3) 0.026(2) Uani 1 1 d . .
C30 C 0.4933(9) 0.0057(6) 0.6381(3) 0.0236(19) Uani 1 1 d . .
C31 C 0.3775(9) 0.0311(6) 0.6119(3) 0.032(2) Uani 1 1 d . .
H31 H 0.2839 0.0144 0.6266 0.038 Uiso 1 1 calc R U
C32 C 0.4040(9) 0.0813(6) 0.5638(3) 0.026(2) Uiso 1 1 d . .
H32 H 0.3271 0.0993 0.5461 0.032 Uiso 1 1 calc R U
C33 C 0.5391(8) 0.1056(6) 0.5409(3) 0.0229(19) Uani 1 1 d . .
C34 C 0.6492(9) 0.0749(6) 0.5664(3) 0.031(2) Uani 1 1 d . .
H34 H 0.7408 0.0881 0.5501 0.037 Uiso 1 1 calc R U
C35 C 0.6295(9) 0.0255(6) 0.6149(3) 0.025(2) Uani 1 1 d . .
H35 H 0.7061 0.0057 0.6317 0.030 Uiso 1 1 calc R U
C36 C 0.5661(8) 0.1643(6) 0.4897(3) 0.0184(18) Uani 1 1 d . .
C37 C 0.5296(8) 0.2467(6) 0.4177(3) 0.0219(19) Uani 1 1 d . .
C38 C 0.4695(8) 0.2959(6) 0.3772(3) 0.024(2) Uani 1 1 d . .
H38 H 0.3734 0.3013 0.3777 0.029 Uiso 1 1 calc R U
C39 C 0.5676(9) 0.3359(6) 0.3360(3) 0.025(2) Uani 1 1 d . .
C40 C 0.7137(8) 0.3305(6) 0.3368(3) 0.0181(18) Uani 1 1 d . .
C41 C 0.7678(8) 0.2808(6) 0.3771(3) 0.0209(19) Uiso 1 1 d . .
H41 H 0.8630 0.2738 0.3766 0.025 Uiso 1 1 calc R U
C42 C 0.6712(7) 0.2419(5) 0.4186(3) 0.0104(16) Uani 1 1 d . .
C43 C 0.7975(8) 0.3818(6) 0.2888(3) 0.0218(19) Uani 1 1 d . .
H43 H 0.8998 0.3780 0.2890 0.026 Uiso 1 1 calc R U
C44 C 0.5307(8) 0.3937(6) 0.2885(3) 0.0210(19) Uani 1 1 d . .
H44 H 0.4289 0.3985 0.2888 0.025 Uiso 1 1 calc R U
C45 C 0.3453(11) 0.7795(8) 0.2634(5) 0.046(3) Uani 1 1 d . .
C46 C 0.2694(14) 0.7553(13) 0.2049(7) 0.088(4) Uani 1 1 d . .
C47 C 0.2925(10) 0.5957(8) 0.3830(4) 0.047(3) Uani 1 1 d . .
C48 C 0.298(2) 0.5445(11) 0.4378(6) 0.097(5) Uani 1 1 d . .
C49 C 1.0646(9) 0.1601(7) 0.4857(3) 0.034(2) Uani 1 1 d . .
C50 C 1.0987(11) 0.2441(8) 0.5365(4) 0.045(3) Uani 1 1 d . .
C51 C 1.0592(13) 0.1973(9) 0.0791(4) 0.050(3) Uiso 1 1 d . .
C52 C 1.1034(17) 0.3141(13) 0.0728(6) 0.091(5) Uani 1 1 d . .

loop_
_atom_site_aniso_label
_atom_site_aniso_U_11
_atom_site_aniso_U_22
_atom_site_aniso_U_33
_atom_site_aniso_U_23
_atom_site_aniso_U_13
_atom_site_aniso_U_12
F1 0.137(7) 0.140(8) 0.070(5) 0.004(5) 0.003(5) -0.057(6)
O1 0.030(3) 0.034(4) 0.033(4) -0.005(3) -0.009(3) 0.008(3)
N1 0.024(4) 0.027(4) 0.038(4) 0.002(3) -0.013(3) 0.008(4)
C1 0.017(4) 0.023(5) 0.037(6) 0.005(4) -0.011(4) 0.009(4)
F2 0.079(6) 0.205(11) 0.115(7) 0.061(7) 0.016(5) 0.032(6)
O2 0.045(4) 0.042(4) 0.029(3) 0.007(3) -0.002(3) 0.012(3)
N2 0.022(4) 0.026(4) 0.027(4) -0.012(3) 0.002(3) 0.006(3)
C2 0.008(4) 0.023(5) 0.039(5) -0.005(4) -0.003(4) 0.006(4)
F3 0.125(7) 0.155(8) 0.095(6) 0.038(6) 0.065(5) 0.026(6)
O3 0.037(4) 0.075(5) 0.027(3) -0.007(3) -0.010(3) 0.003(4)
N3 0.014(4) 0.066(6) 0.025(4) -0.007(4) -0.003(3) 0.012(4)
C3 0.072(7) 0.029(6) 0.019(5) -0.004(4) -0.009(5) 0.019(5)
F4 0.333(15) 0.076(6) 0.042(4) -0.007(4) -0.001(6) 0.092(7)
O4 0.062(5) 0.064(5) 0.028(4) 0.000(3) -0.009(3) 0.020(4)
N4 0.024(4) 0.058(5) 0.029(4) -0.018(4) -0.002(3) 0.007(4)
C4 0.071(7) 0.044(7) 0.026(5) -0.001(5) -0.010(5) 0.005(6)
F5 0.256(10) 0.033(4) 0.032(3) -0.005(3) -0.022(5) 0.033(5)
O5 0.037(4) 0.050(4) 0.024(3) 0.000(3) 0.002(3) 0.003(3)
N5 0.009(3) 0.023(4) 0.020(4) -0.001(3) -0.003(3) 0.001(3)
C5 0.032(5) 0.031(5) 0.022(5) 0.002(4) -0.003(4) 0.013(4)
F6 0.219(13) 0.193(13) 0.236(15) 0.104(11) -0.108(12) 0.026(11)
O6 0.048(4) 0.048(4) 0.025(3) 0.001(3) -0.001(3) 0.026(3)
N6 0.017(4) 0.025(4) 0.021(4) 0.000(3) -0.002(3) 0.008(3)
C6 0.035(5) 0.037(6) 0.023(5) 0.008(4) 0.003(4) 0.011(5)
F7 0.101(6) 0.152(8) 0.169(8) -0.095(6) -0.067(6) 0.090(6)
O7 0.041(4) 0.029(4) 0.067(5) -0.003(3) -0.009(4) 0.006(3)
C7 0.034(5) 0.024(5) 0.024(5) -0.015(4) -0.002(4) 0.000(4)
F8 0.285(11) 0.073(5) 0.012(3) 0.000(3) 0.002(5) 0.015(6)
O8 0.019(4) 0.067(6) 0.191(10) -0.033(6) -0.014(5) 0.019(4)
C8 0.040(6) 0.040(6) 0.011(4) -0.006(4) -0.008(4) 0.007(5)
F9 0.070(5) 0.094(6) 0.092(5) -0.038(4) 0.003(4) -0.035(4)
O9 0.116(7) 0.016(4) 0.070(5) -0.017(3) -0.032(5) 0.000(4)
C9 0.026(5) 0.017(5) 0.024(5) -0.009(4) -0.001(4) 0.003(4)
F10 0.70(3) 0.074(7) 0.087(8) -0.007(6) 0.054(13) 0.011(12)
O10 0.049(4) 0.031(4) 0.053(4) 0.003(3) -0.005(3) 0.013(3)
C10 0.014(4) 0.051(6) 0.010(4) 0.008(4) 0.001(3) 0.011(4)
F11 0.174(11) 0.176(11) 0.264(15) 0.075(10) -0.091(10) 0.045(9)
O11 0.021(3) 0.052(4) 0.036(4) -0.003(3) 0.000(3) -0.002(3)
C11 0.031(5) 0.018(5) 0.005(4) -0.002(3) 0.001(4) -0.004(4)
F12 0.114(8) 0.143(10) 0.329(18) 0.066(10) 0.106(10) 0.020(7)
O12 0.017(3) 0.076(5) 0.023(3) 0.002(3) -0.003(3) 0.015(3)
C12 0.021(5) 0.025(5) 0.017(4) 0.003(4) -0.001(4) 0.011(4)
O13 0.025(4) 0.123(7) 0.088(6) -0.035(5) -0.002(4) 0.024(4)
C13 0.019(4) 0.048(6) 0.022(5) -0.005(4) 0.008(4) 0.013(4)
O14 0.059(5) 0.121(8) 0.099(6) -0.049(6) -0.021(5) 0.041(5)
C14 0.033(5) 0.015(5) 0.016(4) -0.008(4) -0.001(4) -0.005(4)
C15 0.023(5) 0.057(7) 0.060(7) 0.003(6) 0.000(5) 0.009(5)
C16 0.021(5) 0.049(6) 0.026(5) -0.005(4) -0.002(4) 0.009(4)
C17 0.045(6) 0.088(9) 0.022(5) -0.005(5) 0.003(5) 0.006(6)
C19 0.026(5) 0.068(7) 0.034(6) -0.005(5) -0.007(4) 0.005(5)
C20 0.040(6) 0.095(9) 0.027(5) -0.012(5) -0.006(5) 0.024(6)
C21 0.043(6) 0.086(8) 0.024(5) -0.014(5) -0.009(5) 0.027(6)
C22 0.008(4) 0.068(7) 0.035(5) -0.001(5) -0.007(4) 0.005(5)
C23 0.027(5) 0.039(6) 0.017(5) -0.016(4) -0.008(4) 0.007(4)
C24 0.016(4) 0.043(6) 0.019(5) -0.008(4) -0.010(4) 0.012(4)
C25 0.021(5) 0.035(5) 0.026(5) -0.001(4) -0.009(4) 0.013(4)
C26 0.023(5) 0.016(4) 0.018(4) -0.003(3) -0.010(4) 0.007(4)
C27 0.025(5) 0.014(4) 0.014(4) -0.008(3) -0.009(4) 0.000(4)
C28 0.027(5) 0.026(5) 0.019(5) 0.000(4) -0.011(4) 0.001(4)
C29 0.021(5) 0.026(5) 0.035(5) -0.011(4) -0.003(4) 0.016(4)
C30 0.029(5) 0.020(5) 0.021(4) -0.015(4) 0.002(4) 0.009(4)
C31 0.022(5) 0.035(6) 0.036(5) -0.004(4) -0.003(4) 0.007(4)
C33 0.015(4) 0.017(5) 0.035(5) -0.002(4) -0.008(4) 0.002(4)
C34 0.028(5) 0.032(5) 0.033(5) -0.002(4) 0.003(4) 0.007(4)
C35 0.044(6) 0.017(5) 0.018(4) -0.004(4) -0.011(4) 0.019(4)
C36 0.015(4) 0.018(5) 0.024(5) -0.015(4) -0.010(4) 0.011(4)
C37 0.021(4) 0.026(5) 0.017(4) -0.001(4) -0.004(4) 0.006(4)
C38 0.008(4) 0.022(5) 0.041(5) -0.006(4) 0.003(4) 0.003(4)
C39 0.034(5) 0.019(5) 0.019(4) -0.005(4) -0.004(4) 0.005(4)
C40 0.017(4) 0.012(4) 0.019(4) 0.000(3) 0.002(3) -0.006(3)
C42 0.010(4) 0.021(4) 0.003(4) 0.005(3) 0.001(3) 0.008(3)
C43 0.022(4) 0.018(5) 0.026(5) -0.002(4) 0.001(4) 0.007(4)
C44 0.011(4) 0.032(5) 0.021(4) 0.003(4) -0.008(3) 0.010(4)
C45 0.032(6) 0.038(6) 0.074(8) 0.009(6) 0.007(6) 0.021(5)
C46 0.039(7) 0.100(12) 0.131(14) 0.036(10) 0.016(9) 0.021(8)
C47 0.037(6) 0.037(7) 0.056(7) -0.029(6) -0.017(5) 0.002(5)
C48 0.188(17) 0.053(9) 0.057(9) -0.029(7) -0.059(10) 0.058(10)
C49 0.014(5) 0.060(7) 0.030(5) 0.022(5) 0.001(4) 0.009(5)
C50 0.034(6) 0.047(7) 0.048(7) -0.003(6) -0.004(5) 0.003(6)
C52 0.083(11) 0.127(14) 0.053(8) 0.020(9) -0.016(8) 0.015(10)

loop_
_atom_type_symbol
_atom_type_description
_atom_type_scat_dispersion_real
_atom_type_scat_dispersion_imag
_atom_type_scat_source
C C 0.0033 0.0016 'International Tables Vol C Tables 4.2.6.8 and 6.1.1.4'
H H 0.0000 0.0000 'International Tables Vol C Tables 4.2.6.8 and 6.1.1.4'
F F 0.0171 0.0103 'International Tables Vol C Tables 4.2.6.8 and 6.1.1.4'
N N 0.0061 0.0033 'International Tables Vol C Tables 4.2.6.8 and 6.1.1.4'
O O 0.0106 0.0060 'International Tables Vol C Tables 4.2.6.8 and 6.1.1.4'

loop_
_geom_angle_atom_site_label_1
_geom_angle_atom_site_label_2
_geom_angle_atom_site_label_3
_geom_angle
C8 N1 C9 107.6(7)
C8 N1 H1 126.2
C9 N1 H1 126.2
O2 C1 O1 122.8(7)
O2 C1 C2 122.9(8)
O1 C1 C2 114.3(7)
C8 N2 C14 107.9(7)
C8 N2 H2 126.0
C14 N2 H2 126.0
C3 C2 C7 117.8(8)
C3 C2 C1 121.2(8)
C7 C2 C1 121.0(7)
C22 N3 C24 108.4(7)
C22 N3 H3 125.8
C24 N3 H3 125.8
C4 C3 C2 121.3(8)
C4 C3 H3A 119.4
C2 C3 H3A 119.4
C22 N4 C23 108.2(7)
C22 N4 H4 125.9
C23 N4 H4 125.9
C3 C4 C5 119.1(8)
C3 C4 H4A 120.4
C5 C4 H4A 120.4
C36 N5 C37 108.3(6)
C36 N5 H5 125.9
C37 N5 H5 125.9
C6 C5 C4 120.4(8)
C6 C5 C8 121.3(7)
C4 C5 C8 118.3(8)
C36 N6 C42 108.1(6)
C36 N6 H6 126.0
C42 N6 H6 126.0
C7 C6 C5 120.5(8)
C7 C6 H6A 119.7
C5 C6 H6A 119.7
C6 C7 C2 120.7(8)
C6 C7 H7 119.6
C2 C7 H7 119.6
N1 C8 N2 111.7(8)
N1 C8 C5 123.8(8)
N2 C8 C5 124.4(8)
C14 C9 N1 107.5(7)
C14 C9 C10 122.1(7)
N1 C9 C10 130.3(7)
C11 C10 C9 114.2(7)
C11 C10 H10 122.9
C9 C10 H10 122.9
C10 C11 C12 123.7(8)
C10 C11 C43 123.4(7)
C12 C11 C43 112.8(7)
C11 C12 C13 121.5(7)
C11 C12 C44 113.4(7)
C13 C12 C44 124.9(7)
C14 C13 C12 114.8(7)
C14 C13 H13 122.6
C12 C13 H13 122.6
C13 C14 C9 123.5(8)
C13 C14 N2 131.2(8)
C9 C14 N2 105.3(7)
O4 C15 O3 125.9(10)
O4 C15 C16 120.0(9)
O3 C15 C16 114.1(9)
C21 C16 C17 122.1(8)
C21 C16 C15 120.6(8)
C17 C16 C15 117.3(8)
C16 C17 C18 120.7(9)
C16 C17 H17 119.7
C18 C17 H17 119.7
C19 C18 C17 117.5(9)
C19 C18 H18 121.3
C17 C18 H18 121.3
C18 C19 C20 121.8(9)
C18 C19 C22 119.5(8)
C20 C19 C22 118.7(8)
C19 C20 C21 119.5(9)
C19 C20 H20 120.3
C21 C20 H20 120.3
C16 C21 C20 118.4(9)
C16 C21 H21 120.8
C20 C21 H21 120.8
N3 C22 N4 110.0(7)
N3 C22 C19 125.5(7)
N4 C22 C19 124.3(8)
N4 C23 C24 107.5(7)
N4 C23 C28 128.8(7)
C24 C23 C28 123.7(7)
C25 C24 C23 121.4(7)
C25 C24 N3 132.6(7)
C23 C24 N3 105.9(7)
C26 C25 C24 116.8(7)
C26 C25 H25 121.6
C24 C25 H25 121.6
C25 C26 C27 122.4(7)
C25 C26 C44 125.9(7)
C27 C26 C44 111.5(6)
C28 C27 C26 121.8(7)
C28 C27 C43 125.1(7)
C26 C27 C43 113.0(7)
C27 C28 C23 113.8(7)
C27 C28 H28 123.1
C23 C28 H28 123.1
O5 C29 O6 126.8(8)
O5 C29 C30 119.6(7)
O6 C29 C30 113.6(7)
C35 C30 C31 120.8(7)
C35 C30 C29 121.1(7)
C31 C30 C29 117.9(7)
C32 C31 C30 118.4(8)
C32 C31 H31 120.8
C30 C31 H31 120.8
C33 C32 C31 122.1(8)
C33 C32 H32 118.9
C31 C32 H32 118.9
C32 C33 C34 118.0(7)
C32 C33 C36 120.8(7)
C34 C33 C36 121.2(7)
C35 C34 C33 122.3(8)
C35 C34 H34 118.8
C33 C34 H34 118.8
C34 C35 C30 118.1(7)
C34 C35 H35 120.9
C30 C35 H35 120.9
N5 C36 N6 110.9(7)
N5 C36 C33 123.7(7)
N6 C36 C33 125.3(7)
C42 C37 N5 105.4(6)
C42 C37 C38 123.8(7)
N5 C37 C38 130.8(7)
C39 C38 C37 113.6(7)
C39 C38 H38 123.2
C37 C38 H38 123.2
C38 C39 C40 122.5(7)
C38 C39 C44 123.8(7)
C40 C39 C44 113.6(6)
C41 C40 C39 122.0(7)
C41 C40 C43 126.0(7)
C39 C40 C43 112.0(6)
C40 C41 C42 115.7(7)
C40 C41 H41 122.1
C42 C41 H41 122.1
C37 C42 N6 107.4(6)
C37 C42 C41 122.2(7)
N6 C42 C41 130.3(6)
C40 C43 C27 107.9(6)
C40 C43 C11 105.8(6)
C27 C43 C11 105.0(6)
C40 C43 H43 112.5
C27 C43 H43 112.5
C11 C43 H43 112.5
C39 C44 C12 106.3(6)
C39 C44 C26 105.9(6)
C12 C44 C26 105.3(6)
C39 C44 H44 112.9
C12 C44 H44 112.9
C26 C44 H44 112.9
O8 C45 O7 128.9(11)
O8 C45 C46 115.3(11)
O7 C45 C46 115.0(9)
F1 C46 F3 113.1(15)
F1 C46 F2 103.1(11)
F3 C46 F2 105.8(12)
F1 C46 C45 114.5(12)
F3 C46 C45 114.8(11)
F2 C46 C45 103.9(12)
O10 C47 O9 128.1(10)
O10 C47 C48 117.0(10)
O9 C47 C48 114.6(9)
F5 C48 F4 118.5(15)
F5 C48 F6 96.6(13)
F4 C48 F6 96.1(12)
F5 C48 C47 117.8(11)
F4 C48 C47 117.9(12)
F6 C48 C47 101.4(13)
O12 C49 O11 131.9(9)
O12 C49 C50 113.6(8)
O11 C49 C50 114.5(8)
F9 C50 F7 107.6(10)
F9 C50 F8 106.8(9)
F7 C50 F8 106.2(10)
F9 C50 C49 114.6(8)
F7 C50 C49 112.9(8)
F8 C50 C49 108.3(8)
O13 C51 O14 131.8(12)
O13 C51 C52 112.4(11)
O14 C51 C52 115.7(11)
F10 C52 F11 103.4(18)
F10 C52 F12 103.1(15)
F11 C52 F12 104.3(13)
F10 C52 C51 115.3(12)
F11 C52 C51 115.8(13)
F12 C52 C51 113.4(14)

loop_
_geom_bond_atom_site_label_1
_geom_bond_atom_site_label_2
_geom_bond_distance
F1 C46 1.275(14)
O1 C1 1.319(9)
N1 C8 1.285(10)
N1 C9 1.387(9)
N1 H1 0.8600
C1 O2 1.218(9)
C1 C2 1.454(11)
F2 C46 1.417(15)
N2 C8 1.314(10)
N2 C14 1.391(10)
N2 H2 0.8600
C2 C3 1.379(11)
C2 C7 1.409(11)
F3 C46 1.297(14)
O3 C15 1.274(10)
N3 C22 1.319(10)
N3 C24 1.396(9)
N3 H3 0.8600
C3 C4 1.366(12)
C3 H3A 0.9300
F4 C48 1.206(15)
O4 C15 1.223(10)
N4 C22 1.335(9)
N4 C23 1.370(9)
N4 H4 0.8600
C4 C5 1.393(11)
C4 H4A 0.9300
F5 C48 1.205(13)
O5 C29 1.198(8)
N5 C36 1.291(9)
N5 C37 1.398(9)
N5 H5 0.8600
C5 C6 1.354(11)
C5 C8 1.505(12)
F6 C48 1.460(19)
O6 C29 1.287(9)
N6 C36 1.300(9)
N6 C42 1.372(8)
N6 H6 0.8600
C6 C7 1.353(11)
C6 H6A 0.9300
F7 C50 1.274(11)
O7 C45 1.239(10)
C7 H7 0.9300
F8 C50 1.304(11)
O8 C45 1.229(10)
F9 C50 1.227(10)
O9 C47 1.240(11)
C9 C14 1.368(10)
C9 C10 1.404(11)
F10 C52 1.215(15)
O10 C47 1.207(10)
C10 C11 1.361(10)
C10 H10 0.9300
F11 C52 1.256(14)
O11 C49 1.216(9)
C11 C12 1.376(10)
C11 C43 1.522(10)
F12 C52 1.281(14)
O12 C49 1.201(9)
C12 C13 1.400(11)
C12 C44 1.515(10)
O13 C51 1.203(11)
C13 C14 1.360(10)
C13 H13 0.9300
O14 C51 1.210(11)
C15 C16 1.530(13)
C16 C21 1.343(11)
C16 C17 1.357(11)
C17 C18 1.386(12)
C17 H17 0.9300
C18 C19 1.356(12)
C18 H18 0.9300
C19 C20 1.383(11)
C19 C22 1.490(12)
C20 C21 1.384(12)
C20 H20 0.9300
C21 H21 0.9300
C23 C24 1.381(10)
C23 C28 1.394(10)
C24 C25 1.351(10)
C25 C26 1.344(10)
C25 H25 0.9300
C26 C27 1.417(10)
C26 C44 1.530(10)
C27 C28 1.367(10)
C27 C43 1.510(10)
C28 H28 0.9300
C29 C30 1.504(11)
C30 C35 1.373(10)
C30 C31 1.384(11)
C31 C32 1.364(11)
C31 H31 0.9300
C32 C33 1.357(10)
C32 H32 0.9300
C33 C34 1.369(10)
C33 C36 1.488(11)
C34 C35 1.365(10)
C34 H34 0.9300
C35 H35 0.9300
C37 C42 1.355(9)
C37 C38 1.406(10)
C38 C39 1.393(10)
C38 H38 0.9300
C39 C40 1.400(10)
C39 C44 1.507(10)
C40 C41 1.376(10)
C40 C43 1.501(10)
C41 C42 1.387(9)
C41 H41 0.9300
C43 H43 0.9800
C44 H44 0.9800
C45 C46 1.541(17)
C47 C48 1.529(16)
C49 C50 1.584(13)
C51 C52 1.522(17)

loop_
_geom_torsion_atom_site_label_1
_geom_torsion_atom_site_label_2
_geom_torsion_atom_site_label_3
_geom_torsion_atom_site_label_4
_geom_torsion
O2 C1 C2 C3 -6.8(12)
O1 C1 C2 C3 172.6(7)
O2 C1 C2 C7 174.4(7)
O1 C1 C2 C7 -6.2(10)
C7 C2 C3 C4 2.2(13)
C1 C2 C3 C4 -176.6(8)
C2 C3 C4 C5 -3.6(14)
C3 C4 C5 C6 1.4(14)
C3 C4 C5 C8 -178.9(8)
C4 C5 C6 C7 2.1(13)
C8 C5 C6 C7 -177.6(7)
C5 C6 C7 C2 -3.5(12)
C3 C2 C7 C6 1.4(12)
C1 C2 C7 C6 -179.8(7)
C9 N1 C8 N2 1.2(9)
C9 N1 C8 C5 178.4(7)
C14 N2 C8 N1 -1.9(9)
C14 N2 C8 C5 -179.2(7)
C6 C5 C8 N1 -77.9(11)
C4 C5 C8 N1 102.4(10)
C6 C5 C8 N2 99.0(10)
C4 C5 C8 N2 -80.7(10)
C8 N1 C9 C14 0.1(9)
C8 N1 C9 C10 175.3(8)
C14 C9 C10 C11 -2.3(11)
N1 C9 C10 C11 -176.8(7)
C9 C10 C11 C12 -1.1(10)
C9 C10 C11 C43 176.2(7)
C10 C11 C12 C13 3.3(11)
C43 C11 C12 C13 -174.3(7)
C10 C11 C12 C44 179.0(6)
C43 C11 C12 C44 1.4(9)
C11 C12 C13 C14 -1.8(11)
C44 C12 C13 C14 -177.0(7)
C12 C13 C14 C9 -1.5(11)
C12 C13 C14 N2 179.2(7)
N1 C9 C14 C13 179.4(7)
C10 C9 C14 C13 3.7(12)
N1 C9 C14 N2 -1.2(8)
C10 C9 C14 N2 -176.9(7)
C8 N2 C14 C13 -178.8(8)
C8 N2 C14 C9 1.9(8)
O4 C15 C16 C21 -175.8(9)
O3 C15 C16 C21 4.0(13)
O4 C15 C16 C17 4.3(13)
O3 C15 C16 C17 -175.8(8)
C21 C16 C17 C18 1.3(15)
C15 C16 C17 C18 -178.9(9)
C16 C17 C18 C19 -1.2(14)
C17 C18 C19 C20 0.2(14)
C17 C18 C19 C22 179.2(9)
C18 C19 C20 C21 0.7(15)
C22 C19 C20 C21 -178.3(9)
C17 C16 C21 C20 -0.3(15)
C15 C16 C21 C20 179.8(9)
C19 C20 C21 C16 -0.7(15)
C24 N3 C22 N4 2.2(10)
C24 N3 C22 C19 178.2(9)
C23 N4 C22 N3 -2.3(10)
C23 N4 C22 C19 -178.3(9)
C18 C19 C22 N3 -174.9(9)
C20 C19 C22 N3 4.1(15)
C18 C19 C22 N4 0.5(14)
C20 C19 C22 N4 179.5(9)
C22 N4 C23 C24 1.4(10)
C22 N4 C23 C28 179.9(9)
N4 C23 C24 C25 179.6(8)
C28 C23 C24 C25 1.1(13)
N4 C23 C24 N3 -0.1(9)
C28 C23 C24 N3 -178.7(7)
C22 N3 C24 C25 179.0(9)
C22 N3 C24 C23 -1.2(9)
C23 C24 C25 C26 -0.5(12)
N3 C24 C25 C26 179.2(8)
C24 C25 C26 C27 0.1(11)
C24 C25 C26 C44 173.3(7)
C25 C26 C27 C28 -0.3(11)
C44 C26 C27 C28 -174.4(7)
C25 C26 C27 C43 176.0(7)
C44 C26 C27 C43 1.9(8)
C26 C27 C28 C23 0.8(10)
C43 C27 C28 C23 -175.0(7)
N4 C23 C28 C27 -179.4(8)
C24 C23 C28 C27 -1.2(12)
O5 C29 C30 C35 179.1(7)
O6 C29 C30 C35 0.3(11)
O5 C29 C30 C31 4.5(11)
O6 C29 C30 C31 -174.4(7)
C35 C30 C31 C32 -3.4(12)
C29 C30 C31 C32 171.2(7)
C30 C31 C32 C33 0.7(12)
C31 C32 C33 C34 2.5(12)
C31 C32 C33 C36 -177.4(7)
C32 C33 C34 C35 -3.1(12)
C36 C33 C34 C35 176.7(7)
C33 C34 C35 C30 0.5(12)
C31 C30 C35 C34 2.8(12)
C29 C30 C35 C34 -171.7(7)
C37 N5 C36 N6 -0.3(8)
C37 N5 C36 C33 -179.3(7)
C42 N6 C36 N5 0.5(8)
C42 N6 C36 C33 179.5(7)
C32 C33 C36 N5 0.4(11)
C34 C33 C36 N5 -179.5(7)
C32 C33 C36 N6 -178.4(7)
C34 C33 C36 N6 1.7(12)
C36 N5 C37 C42 0.0(8)
C36 N5 C37 C38 -179.0(8)
C42 C37 C38 C39 2.7(11)
N5 C37 C38 C39 -178.4(7)
C37 C38 C39 C40 -2.4(11)
C37 C38 C39 C44 -178.9(7)
C38 C39 C40 C41 3.1(12)
C44 C39 C40 C41 180.0(7)
C38 C39 C40 C43 -178.3(7)
C44 C39 C40 C43 -1.5(9)
C39 C40 C41 C42 -3.6(11)
C43 C40 C41 C42 178.0(7)
N5 C37 C42 N6 0.3(8)
C38 C37 C42 N6 179.4(7)
N5 C37 C42 C41 177.2(6)
C38 C37 C42 C41 -3.7(12)
C36 N6 C42 C37 -0.5(8)
C36 N6 C42 C41 -177.1(7)
C40 C41 C42 C37 3.9(11)
C40 C41 C42 N6 180.0(7)
C41 C40 C43 C27 123.5(8)
C39 C40 C43 C27 -55.0(8)
C41 C40 C43 C11 -124.4(8)
C39 C40 C43 C11 57.1(8)
C28 C27 C43 C40 -129.2(8)
C26 C27 C43 C40 54.7(8)
C28 C27 C43 C11 118.2(8)
C26 C27 C43 C11 -57.9(8)
C10 C11 C43 C40 124.8(7)
C12 C11 C43 C40 -57.5(8)
C10 C11 C43 C27 -121.1(7)
C12 C11 C43 C27 56.5(8)
C38 C39 C44 C12 122.6(8)
C40 C39 C44 C12 -54.2(8)
C38 C39 C44 C26 -125.8(7)
C40 C39 C44 C26 57.4(8)
C11 C12 C44 C39 54.1(8)
C13 C12 C44 C39 -130.4(8)
C11 C12 C44 C26 -57.9(8)
C13 C12 C44 C26 117.6(8)
C25 C26 C44 C39 129.2(8)
C27 C26 C44 C39 -56.9(8)
C25 C26 C44 C12 -118.4(8)
C27 C26 C44 C12 55.5(7)
O8 C45 C46 F1 125.6(12)
O7 C45 C46 F1 -45.4(16)
O8 C45 C46 F3 -7.7(17)
O7 C45 C46 F3 -178.7(11)
O8 C45 C46 F2 -122.7(10)
O7 C45 C46 F2 66.3(12)
O10 C47 C48 F5 8(2)
O9 C47 C48 F5 -176.9(14)
O10 C47 C48 F4 -144.9(15)
O9 C47 C48 F4 30(2)
O10 C47 C48 F6 111.8(12)
O9 C47 C48 F6 -73.1(14)
O12 C49 C50 F9 26.9(12)
O11 C49 C50 F9 -151.7(9)
O12 C49 C50 F7 150.5(9)
O11 C49 C50 F7 -28.0(12)
O12 C49 C50 F8 -92.2(10)
O11 C49 C50 F8 89.2(10)
O13 C51 C52 F10 83.3(19)
O14 C51 C52 F10 -94.5(19)
O13 C51 C52 F11 -37.6(18)
O14 C51 C52 F11 144.5(14)
O13 C51 C52 F12 -158.1(12)
O14 C51 C52 F12 24.0(17)
